data_1552560
loop_
_publ_author_name
'Yoon, Ji-Seong'
'Kim, Gyudong'
'Jarhad, Dnyandev B.'
'Kim, Hong-Rae'
'Shin, Young-Sup'
'Qu, Shuhao'
'Sahu, Pramod K.'
'Kim, Hea Ok'
'Lee, Hyuk Woo'
'Wang, Su Bin'
'Kong, Yun Jeong'
'Chang, Tong-Shin'
'Ogando, Natacha S.'
'Kovacikova, Kristina'
'Snijder, Eric J.'
'Posthuma, Clara C.'
'van Hemert, Martijn J.'
'Jeong, Lak Shin'

_publ_section_title
;
 Design, Synthesis, and Anti-RNA Virus Activity of
 6'-Fluorinated-Aristeromycin Analogues.
;
_journal_issue 13
_journal_name_full 'Journal of medicinal chemistry'
_journal_page_first 6346
_journal_page_last 6362
_journal_paper_doi 10.1021/acs.jmedchem.9b00781
_journal_volume 62
_journal_year 2019
_chemical_absolute_configuration unk
_chemical_formula_moiety 'C10 H13 F N2 O5'
_chemical_formula_sum 'C10 H13 F N2 O5'
_chemical_formula_weight 260.22
_space_group_crystal_system trigonal
_space_group_IT_number 154
_space_group_name_Hall 'P 32 2"'
_space_group_name_H-M_alt 'P 32 2 1'
_atom_sites_solution_hydrogens mixed
_atom_sites_solution_primary direct
_audit_creation_date 2016-10-25
_audit_creation_method
;
Olex2 1.2-ac21
(compiled 2015.09.16 svn.r134, GUI svn.r4998)
;
_cell_angle_alpha 90
_cell_angle_beta 90
_cell_angle_gamma 120
_cell_formula_units_Z 6
_cell_length_a 6.6465(2)
_cell_length_b 6.6465(2)
_cell_length_c 43.3632(14)
_cell_measurement_reflns_used 8995
_cell_measurement_temperature 295.71(13)
_cell_measurement_theta_max 75.9030
_cell_measurement_theta_min 3.0410
_cell_volume 1658.97(9)
_computing_cell_refinement 'CrysAlisPro 1.171.38.44a (Rigaku OD, 2015)'
_computing_data_collection 'CrysAlisPro 1.171.38.44a (Rigaku OD, 2015)'
_computing_data_reduction 'CrysAlisPro 1.171.38.44a (Rigaku OD, 2015)'
_computing_molecular_graphics 'Olex2 (Dolomanov et al., 2009)'
_computing_publication_material 'Olex2 (Dolomanov et al., 2009)'
_computing_structure_refinement 'ShelXL (Sheldrick, 2008)'
_computing_structure_solution 'ShelXT (Sheldrick, 2015)'
_diffrn_ambient_environment air
_diffrn_ambient_temperature 295.71(13)
_diffrn_detector 'CCD plate'
_diffrn_detector_area_resol_mean 10.4525
_diffrn_detector_type AtlasS2
_diffrn_measured_fraction_theta_full 0.999
_diffrn_measured_fraction_theta_max 0.990
_diffrn_measurement_details
;
List of Runs (angles in degrees, time in seconds):

  # Type    Start    End  Width  t~exp~   \w     \q     \k     \f   Frames
--------------------------------------------------------------------------
  1  \w    -54.00  33.00   1.00    1.00    --  -41.49  38.00 120.00   87
  2  \w    -97.00 -61.00   1.00    1.00    --  -41.49-159.00  50.00   36
  3  \w   -115.00 -13.00   1.00    1.00    --  -41.49 -57.00 -30.00  102
  4  \w     39.00  86.00   1.00    1.00    --   41.49-118.00-156.00   47
  5  \w     38.00  74.00   1.00    1.00    --   41.49-125.00 -60.00   36
  6  \w     21.00  97.00   1.00    1.00    --   41.49  38.00 -90.00   76
  7  \w     44.00 130.00   1.00    2.47    --  112.00 -61.00 150.00   86
  8  \w     53.00 107.00   1.00    2.47    --  112.00 -61.00   0.00   54
  9  \w     85.00 173.00   1.00    2.47    --  112.00  30.00-120.00   88
 10  \w     40.00  67.00   1.00    2.47    --  112.00 -30.00 -30.00   27
 11  \w     86.00 139.00   1.00    2.47    --  112.00 -30.00 -30.00   53
 12  \w     37.00 113.00   1.00    2.47    --  112.00-111.00  30.00   76
 13  \w     83.00 150.00   1.00    2.47    --  112.00 178.00-150.00   67
 14  \w     55.00 116.00   1.00    2.47    --  112.00-111.00-120.00   61
 15  \w     72.00 103.00   1.00    2.47    --  112.00-111.00 -30.00   31
 16  \w     91.00 121.00   1.00    2.47    --  112.00 -45.00-120.00   30
 17  \w     84.00 111.00   1.00    2.47    --  112.00  30.00-180.00   27
 18  \w    115.00 153.00   1.00    2.47    --  112.00 111.00   0.00   38
 19  \w    139.00 171.00   1.00    2.47    --  112.00  30.00-180.00   32
 20  \w     85.00 165.00   1.00    2.47    --  112.00  30.00 -60.00   80
 21  \w     95.00 139.00   1.00    2.47    --  112.00 -77.00-150.00   44
 22  \w     47.00  85.00   1.00    2.47    --  112.00 -94.00 120.00   38
 23  \w    109.00 178.00   1.00    2.47    --  112.00  30.00 -30.00   69
 24  \w    141.00 175.00   1.00    2.47    --  112.00  77.00-180.00   34
 25  \w     40.00  78.00   1.00    2.47    --  112.00 -45.00-120.00   38
 26  \w     36.00 100.00   1.00    2.47    --  112.00-111.00-180.00   64
 27  \w    -58.00 -13.00   1.00    1.00    --  -41.49 -57.00  60.00   45
 28  \w    -54.00  32.00   1.00    1.00    --  -41.49  38.00  30.00   86
 29  \w     56.00  90.00   1.00    1.00    --   41.49-125.00   0.00   34
 30  \w     17.00  65.00   1.00    1.00    --   41.49  38.00 150.00   48
 31  \w     11.00  36.00   1.00    1.00    --   46.00  84.00-134.97   25
 32  \w     11.00  36.00   1.00    1.00    --   46.00  84.00 155.13   25
 33  \w     18.00  46.00   1.00    1.00    --   50.00  80.00  -0.64   28
 34  \w     20.00  45.00   1.00    1.00    --   54.00  81.00 -80.51   25
 35  \w     21.00  46.00   1.00    1.00    --   54.00  78.00  48.17   25
 36  \w     33.00  65.00   1.00    1.00    --   58.00  76.00 -83.57   32
 37  \w     26.00  52.00   1.00    1.00    --   58.00  76.00 -23.83   26
 38  \w     28.00  59.00   1.00    1.00    --   58.00  75.00-136.81   31
 39  \w    102.00 137.00   1.00    1.00    --   62.00  75.00  65.82   35
 40  \w     30.00  65.00   1.00    1.00    --   62.00  75.00  65.82   35
 41  \w     33.00  75.00   1.00    1.00    --   66.00  77.00 153.33   42
 42  \w     42.00  68.00   1.00    1.00    --   70.00  77.00 125.12   26
 43  \w     38.00  64.00   1.00    1.00    --   70.00  76.00  95.02   26
 44  \w     98.00 148.00   1.00    2.47    --   78.00  70.00  -8.22   50
 45  \w     47.00  92.00   1.00    2.47    --   78.00  70.00  -8.22   45
 46  \w     79.00 164.00   1.00    2.47    --  112.00  77.00  60.00   85
 47  \w     79.00 104.00   1.00    2.47    --  112.00  77.00-150.00   25
 48  \w    149.00 177.00   1.00    2.47    --  112.00  61.00 -30.00   28
 49  \w     83.00 109.00   1.00    2.47    --  112.00  61.00 -30.00   26
 50  \w    124.00 154.00   1.00    2.47    --  112.00  77.00 120.00   30
 51  \w     79.00 105.00   1.00    2.47    --  112.00  77.00 120.00   26
 52  \w     83.00 109.00   1.00    2.47    --  112.00  61.00 -90.00   26
 53  \w    144.00 170.00   1.00    2.47    --  112.00  61.00  60.00   26
 54  \w    119.00 171.00   1.00    2.47    --  112.00  77.00  30.00   52
 55  \w     79.00 167.00   1.00    2.47    --  112.00  77.00  90.00   88
 56  \w     83.00 110.00   1.00    2.47    --  112.00  61.00-180.00   27
 57  \w     80.00 106.00   1.00    2.47    --  112.00  77.00  30.00   26
 58  \w     79.00 121.00   1.00    2.47    --  112.00  77.00 -30.00   42
 59  \w     79.00 105.00   1.00    2.47    --  112.00  77.00-180.00   26
 60  \w     79.00 105.00   1.00    2.47    --  112.00  77.00 150.00   26
 61  \w    149.00 175.00   1.00    2.47    --  112.00  61.00 -60.00   26
 62  \w    140.00 166.00   1.00    2.47    --  112.00  61.00-150.00   26
 63  \w     83.00 109.00   1.00    2.47    --  112.00  61.00-150.00   26
 64  \w    116.00 141.00   1.00    2.47    --  112.00  77.00 150.00   25
 65  \w     85.00 111.00   1.00    2.47    --  112.00  61.00 -60.00   26
 66  \w     79.00 105.00   1.00    2.47    --  112.00  77.00 -90.00   26
 67  \w     83.00 128.00   1.00    2.47    --  112.00  61.00  30.00   45
 68  \w     86.00 129.00   1.00    2.47    --  112.00  61.00  60.00   43
 69  \w     84.00 110.00   1.00    2.47    --  112.00  61.00-120.00   26
 70  \w     79.00 105.00   1.00    2.47    --  112.00  77.00-120.00   26
 71  \w     79.00 159.00   1.00    2.47    --  112.00  77.00   0.00   80
;
_diffrn_measurement_device 'four-circle diffractometer'
_diffrn_measurement_device_type 'SuperNova, Dual, Cu at zero, AtlasS2'
_diffrn_measurement_method '\w scans'
_diffrn_orient_matrix_type 'CrysAlisPro convention (1999,Acta A55,543-557)'
_diffrn_orient_matrix_UB_11 0.1427168000
_diffrn_orient_matrix_UB_12 0.2440979000
_diffrn_orient_matrix_UB_13 0.0141712000
_diffrn_orient_matrix_UB_21 -0.0931846000
_diffrn_orient_matrix_UB_22 -0.1011508000
_diffrn_orient_matrix_UB_23 0.0322329000
_diffrn_orient_matrix_UB_31 0.2063239000
_diffrn_orient_matrix_UB_32 -0.0414468000
_diffrn_orient_matrix_UB_33 0.0047722000
_diffrn_radiation_monochromator mirror
_diffrn_radiation_probe x-ray
_diffrn_radiation_type CuK\a
_diffrn_radiation_wavelength 1.54184
_diffrn_reflns_av_R_equivalents 0.0654
_diffrn_reflns_av_unetI/netI 0.0230
_diffrn_reflns_Laue_measured_fraction_full 0.999
_diffrn_reflns_Laue_measured_fraction_max 0.990
_diffrn_reflns_limit_h_max 8
_diffrn_reflns_limit_h_min -7
_diffrn_reflns_limit_k_max 8
_diffrn_reflns_limit_k_min -8
_diffrn_reflns_limit_l_max 54
_diffrn_reflns_limit_l_min -54
_diffrn_reflns_number 29371
_diffrn_reflns_point_group_measured_fraction_full 0.999
_diffrn_reflns_point_group_measured_fraction_max 0.988
_diffrn_reflns_theta_full 67.684
_diffrn_reflns_theta_max 77.441
_diffrn_reflns_theta_min 6.123
_diffrn_source 'micro-focus sealed X-ray tube'
_diffrn_source_type 'SuperNova (Cu) X-ray Source'
_exptl_absorpt_coefficient_mu 1.183
_exptl_absorpt_correction_T_max 1.00000
_exptl_absorpt_correction_T_min 0.81925
_exptl_absorpt_correction_type multi-scan
_exptl_absorpt_process_details
;
CrysAlisPro 1.171.38.44a (Rigaku Oxford Diffraction, 2015)
Empirical absorption correction using spherical harmonics,
 implemented in SCALE3 ABSPACK scaling algorithm.
;
_exptl_crystal_colour 'clear light colourless'
_exptl_crystal_colour_lustre clear
_exptl_crystal_colour_modifier light
_exptl_crystal_colour_primary colourless
_exptl_crystal_density_diffrn 1.563
_exptl_crystal_description block
_exptl_crystal_F_000 816
_exptl_crystal_size_max 0.242
_exptl_crystal_size_mid 0.067
_exptl_crystal_size_min 0.034
_refine_diff_density_max 0.140
_refine_diff_density_min -0.162
_refine_diff_density_rms 0.040
_refine_ls_abs_structure_details
;
 Flack x determined using 790 quotients [(I+)-(I-)]/[(I+)+(I-)]
 (Parsons, Flack and Wagner, Acta Cryst. B69 (2013) 249-259).
;
_refine_ls_abs_structure_Flack 0.13(10)
_refine_ls_extinction_method none
_refine_ls_goodness_of_fit_ref 1.062
_refine_ls_hydrogen_treatment mixed
_refine_ls_matrix_type full
_refine_ls_number_parameters 174
_refine_ls_number_reflns 2346
_refine_ls_number_restraints 0
_refine_ls_restrained_S_all 1.062
_refine_ls_R_factor_all 0.0337
_refine_ls_R_factor_gt 0.0309
_refine_ls_shift/su_max 0.000
_refine_ls_shift/su_mean 0.000
_refine_ls_structure_factor_coef Fsqd
_refine_ls_weighting_details 'w=1/[\s^2^(Fo^2^)+(0.0407P)^2^+0.2318P] where P=(Fo^2^+2Fc^2^)/3'
_refine_ls_weighting_scheme calc
_refine_ls_wR_factor_gt 0.0758
_refine_ls_wR_factor_ref 0.0779
_reflns_Friedel_coverage 0.595
_reflns_Friedel_fraction_full 1.000
_reflns_Friedel_fraction_max 0.984
_reflns_number_gt 2200
_reflns_number_total 2346
_reflns_threshold_expression 'I > 2\s(I)'
_cod_data_source_file 2g-CIF.cif
_cod_data_source_block exp_531
_cod_original_cell_volume 1658.98(13)
_cod_database_code 1552560
_chemical_oxdiff_formula C10O5N2F1H11
_shelx_space_group_comment
;
The symmetry employed for this shelxl refinement is uniquely defined
by the following loop, which should always be used as a source of
symmetry information in preference to the above space-group names.
They are only intended as comments.
;
_reflns_odcompleteness_completeness 99.93
_reflns_odcompleteness_iscentric 1
_reflns_odcompleteness_theta 74.33
_olex2_refinement_description
;
1. Fixed Uiso
 At 1.2 times of:
  All C(H) groups, All C(H,H) groups
 At 1.5 times of:
  All O(H) groups
2.a Ternary CH refined with riding coordinates:
 C1'(H1'), C2'(H2'), C3'(H3'), C4'(H4')
2.b Secondary CH2 refined with riding coordinates:
 C5'(H5'A,H5'B)
2.c Aromatic/amide H refined with riding coordinates:
 C5(H5), C6(H6)
2.d Idealised tetrahedral OH refined as rotating group:
 O2'(H2'A), O3'(H3'A), O5'(H5')
;
_shelx_shelxl_version_number 2014/7
_olex2_date_sample_data_collection 2016-10-21
_olex2_submission_special_instructions 'No special instructions were received'
_oxdiff_exptl_absorpt_empirical_details
;
Empirical correction (ABSPACK) includes:
- Absorption correction using spherical harmonics
- Frame scaling
;
_oxdiff_exptl_absorpt_empirical_full_max 3.437
_oxdiff_exptl_absorpt_empirical_full_min 0.635

loop_
_space_group_symop_operation_xyz
'x, y, z'
'-y, x-y, z+2/3'
'-x+y, -x, z+1/3'
'y, x, -z'
'x-y, -y, -z+1/3'
'-x, -x+y, -z+2/3'

loop_
_atom_site_label
_atom_site_type_symbol
_atom_site_fract_x
_atom_site_fract_y
_atom_site_fract_z
_atom_site_U_iso_or_equiv
_atom_site_adp_type
_atom_site_occupancy
_atom_site_site_symmetry_order
_atom_site_calc_flag
_atom_site_refinement_flags_posn
F1 F 0.8786(2) 0.5769(3) 0.37436(3) 0.0488(4) Uani 1 1 d .
O2 O 0.6017(3) 0.5833(3) 0.46124(3) 0.0372(3) Uani 1 1 d .
O2' O 0.1786(3) 0.0085(3) 0.41785(3) 0.0411(4) Uani 1 1 d .
H2'A H 0.2099 -0.0246 0.4347 0.062 Uiso 1 1 calc GR
O3' O 0.2428(3) 0.1334(3) 0.35833(3) 0.0361(3) Uani 1 1 d .
H3'A H 0.1473 0.0053 0.3650 0.054 Uiso 1 1 calc GR
O4 O 0.9199(3) 0.2692(3) 0.52338(4) 0.0517(4) Uani 1 1 d .
O5' O 0.6822(3) 0.9563(3) 0.37078(3) 0.0390(3) Uani 1 1 d .
H5' H 0.7302 0.9554 0.3534 0.058 Uiso 1 1 calc GR
N1 N 0.6952(3) 0.3276(3) 0.43952(3) 0.0257(3) Uani 1 1 d .
N3 N 0.7590(3) 0.4196(3) 0.49170(3) 0.0316(4) Uani 1 1 d .
H3 H 0.740(5) 0.489(5) 0.5067(6) 0.046(7) Uiso 1 1 d .
C1' C 0.5843(3) 0.3236(3) 0.40985(4) 0.0254(4) Uani 1 1 d .
H1' H 0.5967 0.2109 0.3966 0.030 Uiso 1 1 calc R
C2 C 0.6804(3) 0.4531(3) 0.46389(4) 0.0274(4) Uani 1 1 d .
C2' C 0.3257(3) 0.2474(3) 0.41213(4) 0.0281(4) Uani 1 1 d .
H2' H 0.3021 0.3391 0.4279 0.034 Uiso 1 1 calc R
C3' C 0.2745(3) 0.3087(3) 0.38014(4) 0.0285(4) Uani 1 1 d .
H3' H 0.1390 0.3303 0.3806 0.034 Uiso 1 1 calc R
C4 C 0.8613(4) 0.2863(4) 0.49705(4) 0.0336(4) Uani 1 1 d .
C4' C 0.4965(3) 0.5362(3) 0.37177(4) 0.0269(4) Uani 1 1 d .
H4' H 0.5356 0.5274 0.3502 0.032 Uiso 1 1 calc R
C5 C 0.8866(4) 0.1759(4) 0.47023(5) 0.0352(4) Uani 1 1 d .
H5 H 0.9626 0.0908 0.4715 0.042 Uiso 1 1 calc R
C5' C 0.4678(4) 0.7478(4) 0.37564(5) 0.0377(5) Uani 1 1 d .
H5'A H 0.3535 0.7396 0.3610 0.045 Uiso 1 1 calc R
H5'B H 0.4115 0.7485 0.3963 0.045 Uiso 1 1 calc R
C6 C 0.7998(3) 0.1959(3) 0.44316(4) 0.0296(4) Uani 1 1 d .
H6 H 0.8111 0.1170 0.4261 0.036 Uiso 1 1 calc R
C6' C 0.6911(3) 0.5517(3) 0.39233(4) 0.0280(4) Uani 1 1 d .
H6' H 0.762(4) 0.694(4) 0.4053(5) 0.031(6) Uiso 1 1 d .

loop_
_atom_site_aniso_label
_atom_site_aniso_U_11
_atom_site_aniso_U_22
_atom_site_aniso_U_33
_atom_site_aniso_U_23
_atom_site_aniso_U_13
_atom_site_aniso_U_12
F1 0.0341(7) 0.0666(10) 0.0481(7) 0.0181(6) 0.0160(6) 0.0271(7)
O2 0.0545(9) 0.0437(9) 0.0268(6) -0.0064(6) -0.0060(6) 0.0345(8)
O2' 0.0400(8) 0.0348(8) 0.0293(6) 0.0080(6) -0.0046(6) 0.0044(7)
O3' 0.0424(8) 0.0325(7) 0.0231(6) -0.0031(5) -0.0045(5) 0.0109(7)
O4 0.0682(12) 0.0589(11) 0.0320(7) 0.0002(7) -0.0192(8) 0.0348(10)
O5' 0.0511(9) 0.0294(7) 0.0328(6) -0.0010(5) 0.0014(6) 0.0174(7)
N1 0.0301(8) 0.0303(8) 0.0200(6) -0.0025(5) -0.0029(6) 0.0176(7)
N3 0.0393(9) 0.0370(9) 0.0206(7) -0.0045(6) -0.0060(6) 0.0207(8)
C1' 0.0301(9) 0.0289(9) 0.0186(7) -0.0022(6) -0.0016(7) 0.0159(8)
C2 0.0312(10) 0.0289(9) 0.0223(8) -0.0027(7) -0.0022(7) 0.0150(8)
C2' 0.0273(9) 0.0316(10) 0.0202(7) 0.0001(7) -0.0003(7) 0.0109(8)
C3' 0.0287(9) 0.0328(10) 0.0227(7) -0.0009(7) -0.0023(7) 0.0145(8)
C4 0.0338(11) 0.0345(10) 0.0284(8) 0.0021(7) -0.0071(8) 0.0139(9)
C4' 0.0319(9) 0.0304(9) 0.0192(7) 0.0017(6) 0.0009(7) 0.0162(8)
C5 0.0356(11) 0.0412(11) 0.0359(9) 0.0023(8) -0.0031(8) 0.0246(10)
C5' 0.0423(12) 0.0348(11) 0.0397(10) 0.0039(9) 0.0032(9) 0.0221(10)
C6 0.0315(10) 0.0331(10) 0.0288(8) -0.0019(7) 0.0007(7) 0.0196(9)
C6' 0.0261(9) 0.0312(10) 0.0257(8) 0.0021(7) 0.0017(7) 0.0134(8)

loop_
_atom_type_symbol
_atom_type_description
_atom_type_scat_dispersion_real
_atom_type_scat_dispersion_imag
_atom_type_scat_source
C C 0.0181 0.0091 'International Tables Vol C Tables 4.2.6.8 and 6.1.1.4'
H H 0.0000 0.0000 'International Tables Vol C Tables 4.2.6.8 and 6.1.1.4'
F F 0.0727 0.0534 'International Tables Vol C Tables 4.2.6.8 and 6.1.1.4'
N N 0.0311 0.0180 'International Tables Vol C Tables 4.2.6.8 and 6.1.1.4'
O O 0.0492 0.0322 'International Tables Vol C Tables 4.2.6.8 and 6.1.1.4'

loop_
_geom_angle_atom_site_label_1
_geom_angle_atom_site_label_2
_geom_angle_atom_site_label_3
_geom_angle
C2' O2' H2'A 109.5
C3' O3' H3'A 109.5
C5' O5' H5' 109.5
C2 N1 C1' 119.55(15)
C6 N1 C1' 119.72(15)
C6 N1 C2 120.62(15)
C2 N3 H3 114.6(18)
C2 N3 C4 126.87(16)
C4 N3 H3 118.6(19)
N1 C1' H1' 107.1
N1 C1' C2' 114.63(14)
N1 C1' C6' 116.00(15)
C2' C1' H1' 107.1
C6' C1' H1' 107.1
C6' C1' C2' 104.40(15)
O2 C2 N1 122.80(16)
O2 C2 N3 121.96(16)
N3 C2 N1 115.24(16)
O2' C2' C1' 114.51(16)
O2' C2' H2' 110.0
O2' C2' C3' 109.76(14)
C1' C2' H2' 110.0
C3' C2' C1' 102.44(14)
C3' C2' H2' 110.0
O3' C3' C2' 110.10(16)
O3' C3' H3' 111.2
O3' C3' C4' 108.80(14)
C2' C3' H3' 111.2
C2' C3' C4' 104.12(14)
C4' C3' H3' 111.2
O4 C4 N3 119.73(19)
O4 C4 C5 125.7(2)
N3 C4 C5 114.53(16)
C3' C4' H4' 108.6
C5' C4' C3' 112.40(17)
C5' C4' H4' 108.6
C5' C4' C6' 111.44(17)
C6' C4' C3' 106.97(15)
C6' C4' H4' 108.6
C4 C5 H5 120.2
C6 C5 C4 119.59(19)
C6 C5 H5 120.2
O5' C5' C4' 110.94(19)
O5' C5' H5'A 109.5
O5' C5' H5'B 109.5
C4' C5' H5'A 109.5
C4' C5' H5'B 109.5
H5'A C5' H5'B 108.0
N1 C6 H6 118.6
C5 C6 N1 122.88(18)
C5 C6 H6 118.6
F1 C6' C1' 109.84(16)
F1 C6' C4' 110.70(14)
F1 C6' H6' 103.3(13)
C1' C6' C4' 105.48(15)
C1' C6' H6' 115.5(13)
C4' C6' H6' 112.1(14)

loop_
_geom_bond_atom_site_label_1
_geom_bond_atom_site_label_2
_geom_bond_distance
F1 C6' 1.407(2)
O2 C2 1.221(2)
O2' H2'A 0.8200
O2' C2' 1.409(2)
O3' H3'A 0.8200
O3' C3' 1.432(2)
O4 C4 1.230(2)
O5' H5' 0.8200
O5' C5' 1.421(3)
N1 C1' 1.476(2)
N1 C2 1.379(2)
N1 C6 1.373(2)
N3 H3 0.84(3)
N3 C2 1.376(2)
N3 C4 1.379(3)
C1' H1' 0.9800
C1' C2' 1.534(3)
C1' C6' 1.518(3)
C2' H2' 0.9800
C2' C3' 1.531(2)
C3' H3' 0.9800
C3' C4' 1.538(3)
C4 C5 1.430(3)
C4' H4' 0.9800
C4' C5' 1.520(3)
C4' C6' 1.531(2)
C5 H5 0.9300
C5 C6 1.344(3)
C5' H5'A 0.9700
C5' H5'B 0.9700
C6 H6 0.9300
C6' H6' 1.00(3)
